data_1524221
loop_
_publ_author_name
'Chuev, V.V.'
'Kelarev, V.V.'
'Sidorov, S.K.'
'Pirogov, A.N.'
'Koryakova, V.S.'

_publ_section_title
;
 Crystal structure and magnetic state of pseudobinary intermetallic
 compounds Ho (Co1-x Hox)5
;
_journal_name_full 'Fizika Metallov i Metallovedenie'
_journal_page_first 80
_journal_page_last 89
_journal_volume 55
_journal_year 1983
_chemical_formula_sum 'Co5.5 Ho0.75'
_space_group_IT_number 191
_symmetry_space_group_name_Hall '-P 6 2'
_symmetry_space_group_name_H-M 'P 6/m m m'
_cell_angle_alpha 90
_cell_angle_beta 90
_cell_angle_gamma 120
_cell_formula_units_Z 1
_cell_length_a 4.905
_cell_length_b 4.905
_cell_length_c 3.992
_cell_volume 83.176
_citation_journal_id_ASTM FMMTAK
_cod_data_source_file Chuev_FMMTAK_1983_1064.cif
_cod_data_source_block Co5.5Ho0.75
_cod_original_cell_volume 83.17623
_cod_database_code 1524221

loop_
_symmetry_equiv_pos_as_xyz
x,y,z
x-y,x,z
-y,x-y,z
-x,-y,z
-x+y,-x,z
y,-x+y,z
-y,-x,-z
x-y,-y,-z
x,x-y,-z
y,x,-z
-x+y,y,-z
-x,-x+y,-z
-x,-y,-z
-x+y,-x,-z
y,-x+y,-z
x,y,-z
x-y,x,-z
-y,x-y,-z
y,x,z
-x+y,y,z
-x,-x+y,z
-y,-x,z
x-y,-y,z
x,x-y,z

loop_
_atom_site_label
_atom_site_type_symbol
_atom_site_fract_x
_atom_site_fract_y
_atom_site_fract_z
_atom_site_occupancy
_atom_site_U_iso_or_equiv
Co4 Co 0.286 0.572 0 0.25 0.0
Ho1 Ho 0 0 0 0.75 0.0
Co1 Co 0.3333 0.6667 0 0.25 0.0
Co2 Co 0 0 0.313 0.25 0.0
Co3 Co 0.5 0 0.5 1 0.0
